data_7112165
loop_
_publ_author_name
'Lenard Hussein'
'Nibadita Purkait'
'Mustafa Biyikal'
'Eugenia Tausch'
'Peter W. Roesky'
'Siegfried Blechert'

_publ_section_title
;
 Highly enantioselective hydroamination to six-membered rings by
 heterobimetallic catalysts
;
_journal_name_full Chem.Commun.
_journal_page_first 3862
_journal_paper_doi 10.1039/C3CC48874H
_journal_volume 50
_journal_year 2014
_chemical_absolute_configuration ad
_chemical_formula_sum 'C38 H40 Br4 N4 O3 S Zn'
_chemical_formula_weight 1017.81
_chemical_name_systematic
;
  ?
;
_space_group_IT_number 1
_symmetry_cell_setting triclinic
_symmetry_space_group_name_Hall 'P 1'
_symmetry_space_group_name_H-M 'P 1'
_atom_sites_solution_hydrogens geom
_atom_sites_solution_primary direct
_atom_sites_solution_secondary difmap
_audit_creation_method
;
CrysAlis RED, Oxford Diffraction Ltd.,
Version 1.171.32.5 (release 08-05-2007 CrysAlis171 .NET)
(compiled May  8 2007,13:10:02)
;
_cell_angle_alpha 111.550(4)
_cell_angle_beta 102.220(3)
_cell_angle_gamma 102.211(4)
_cell_formula_units_Z 2
_cell_length_a 12.0384(4)
_cell_length_b 13.2068(6)
_cell_length_c 14.0473(6)
_cell_measurement_reflns_used 8395
_cell_measurement_temperature 150(2)
_cell_measurement_theta_max 28.7794
_cell_measurement_theta_min 3.1506
_cell_volume 1924.65(17)
_computing_cell_refinement
;
CrysAlis RED, Oxford Diffraction Ltd.,
Version 1.171.32.5 (release 08-05-2007 CrysAlis171 .NET)
(compiled May  8 2007,13:10:02)
;
_computing_data_collection
;
CrysAlis CCD, Oxford Diffraction Ltd.,
Version 1.171.32.5 (release 08-05-2007 CrysAlis171 .NET)
(compiled May  8 2007,13:10:02)
;
_computing_data_reduction
;
CrysAlis RED, Oxford Diffraction Ltd.,
Version 1.171.32.5 (release 08-05-2007 CrysAlis171 .NET)
(compiled May  8 2007,13:10:02)
;
_computing_publication_material 'SHELXL-97 (Sheldrick, 1997)'
_computing_structure_refinement 'SHELXL-97 (Sheldrick, 1997)'
_computing_structure_solution 'SHELXS-97 (Sheldrick, 1990)'
_diffrn_ambient_temperature 150(2)
_diffrn_measured_fraction_theta_full 0.997
_diffrn_measured_fraction_theta_max 0.997
_diffrn_measurement_device_type 'Oxford Diffraction Xcalibur S Sapphire'
_diffrn_measurement_method \w
_diffrn_radiation_monochromator graphite
_diffrn_radiation_source 'Enhance (Mo) X-ray Source'
_diffrn_radiation_type MoK\a
_diffrn_radiation_wavelength 0.71073
_diffrn_reflns_av_R_equivalents 0.0279
_diffrn_reflns_av_sigmaI/netI 0.0665
_diffrn_reflns_limit_h_max 14
_diffrn_reflns_limit_h_min -13
_diffrn_reflns_limit_k_max 14
_diffrn_reflns_limit_k_min -15
_diffrn_reflns_limit_l_max 16
_diffrn_reflns_limit_l_min -16
_diffrn_reflns_number 15395
_diffrn_reflns_theta_full 25.00
_diffrn_reflns_theta_max 25.00
_diffrn_reflns_theta_min 3.16
_exptl_absorpt_coefficient_mu 4.887
_exptl_absorpt_correction_T_max 0.5085
_exptl_absorpt_correction_T_min 0.3038
_exptl_absorpt_correction_type multi-scan
_exptl_absorpt_process_details
;
CrysAlis RED, Oxford Diffraction Ltd.,
Version 1.171.32.5 (release 08-05-2007 CrysAlis171 .NET)
(compiled May  8 2007,13:10:02)
Empirical absorption correction using spherical harmonics,
  implemented in SCALE3 ABSPACK scaling algorithm.
;
_exptl_crystal_colour colourless
_exptl_crystal_density_diffrn 1.756
_exptl_crystal_density_method 'not measured'
_exptl_crystal_description rod
_exptl_crystal_F_000 1012
_exptl_crystal_size_max 0.32
_exptl_crystal_size_mid 0.17
_exptl_crystal_size_min 0.16
_refine_diff_density_max 0.432
_refine_diff_density_min -0.499
_refine_diff_density_rms 0.089
_refine_ls_abs_structure_details 'Flack H D (1983), Acta Cryst. A39, 876-881'
_refine_ls_abs_structure_Flack 0.016(6)
_refine_ls_extinction_method none
_refine_ls_goodness_of_fit_ref 0.902
_refine_ls_hydrogen_treatment constr
_refine_ls_matrix_type full
_refine_ls_number_parameters 927
_refine_ls_number_reflns 9933
_refine_ls_number_restraints 21
_refine_ls_restrained_S_all 0.901
_refine_ls_R_factor_all 0.0417
_refine_ls_R_factor_gt 0.0307
_refine_ls_shift/su_max 0.001
_refine_ls_shift/su_mean 0.000
_refine_ls_structure_factor_coef Fsqd
_refine_ls_weighting_details 'calc w=1/[\s^2^(Fo^2^)+(0.0168P)^2^+0.0000P] where P=(Fo^2^+2Fc^2^)/3'
_refine_ls_weighting_scheme calc
_refine_ls_wR_factor_gt 0.0471
_refine_ls_wR_factor_ref 0.0485
_reflns_number_gt 8170
_reflns_number_total 9933
_reflns_threshold_expression >2sigma(I)
_cod_data_source_file c3cc48874h2.cif
_cod_data_source_block Zn1
_cod_original_cell_volume 1924.64(14)
_cod_original_sg_symbol_H-M P1
_cod_database_code 7112165

loop_
_symmetry_equiv_pos_as_xyz
'x, y, z'

loop_
_atom_site_label
_atom_site_type_symbol
_atom_site_fract_x
_atom_site_fract_y
_atom_site_fract_z
_atom_site_U_iso_or_equiv
_atom_site_adp_type
_atom_site_occupancy
_atom_site_symmetry_multiplicity
_atom_site_calc_flag
_atom_site_refinement_flags
Zn1 Zn 0.46595(6) 0.46923(6) 0.80725(5) 0.01490(18) Uani 1 1 d .
Zn2 Zn 0.56033(6) 0.51102(6) 0.16084(5) 0.01497(19) Uani 1 1 d .
S1 S 0.24224(16) 0.40855(15) 0.60573(13) 0.0218(4) Uani 1 1 d .
S2 S 0.77779(17) 0.55598(15) 0.36321(13) 0.0269(5) Uani 1 1 d .
Br1 Br 0.19161(6) -0.06393(5) 0.80863(5) 0.03234(19) Uani 1 1 d .
Br2 Br 0.02873(6) 0.31498(6) 0.92830(5) 0.02442(18) Uani 1 1 d .
Br3 Br 1.02589(6) 0.54910(6) 0.71166(5) 0.02571(18) Uani 1 1 d .
Br4 Br 0.83138(7) 0.89935(6) 0.87686(5) 0.02860(19) Uani 1 1 d .
Br5 Br 0.00029(6) 0.40986(6) 0.25075(5) 0.02490(18) Uani 1 1 d .
Br6 Br 0.22393(7) 0.07627(6) 0.12561(6) 0.0336(2) Uani 1 1 d .
Br7 Br 0.87322(6) 1.06321(5) 0.22157(5) 0.02697(18) Uani 1 1 d .
Br8 Br 0.99713(6) 0.66507(6) 0.05037(5) 0.02638(19) Uani 1 1 d .
O1 O 0.3718(4) 0.4157(4) 0.6472(3) 0.0233(11) Uani 1 1 d .
O2 O 0.6527(4) 0.5607(4) 0.3223(3) 0.0233(11) Uani 1 1 d .
O3 O 0.4223(4) 0.3190(4) 0.8129(3) 0.0189(11) Uani 1 1 d .
O4 O 0.6272(4) 0.4674(3) 0.8003(3) 0.0159(11) Uani 1 1 d .
O5 O 0.3930(4) 0.4970(3) 0.1547(3) 0.0159(11) Uani 1 1 d .
O6 O 0.6068(4) 0.6677(4) 0.1661(3) 0.0195(12) Uani 1 1 d .
N1 N 0.3361(5) 0.5082(4) 0.8778(4) 0.0147(13) Uani 1 1 d .
N2 N 0.5352(5) 0.6482(4) 0.8836(4) 0.0147(13) Uani 1 1 d .
N3 N 0.5135(5) 0.3338(4) 0.1129(4) 0.0134(13) Uani 1 1 d .
N4 N 0.6715(4) 0.4697(4) 0.0677(4) 0.0135(13) Uani 1 1 d .
N5 N 0.2230(5) 0.5642(5) 0.2156(4) 0.0174(14) Uani 1 1 d .
H5A H 0.2295 0.5838 0.1631 0.021 Uiso 1 1 calc R
N6 N 0.6573(5) 0.9020(5) 0.2359(4) 0.0216(14) Uani 1 1 d .
H6A H 0.6380 0.9508 0.2118 0.026 Uiso 1 1 calc R
N7 N 0.3923(5) 0.1003(4) 0.7606(4) 0.0166(13) Uani 1 1 d U
H7A H 0.4691 0.1344 0.7969 0.020 Uiso 1 1 calc R
N8 N 0.8138(5) 0.4006(4) 0.7467(4) 0.0188(14) Uani 1 1 d .
H8A H 0.8772 0.3931 0.7845 0.023 Uiso 1 1 calc R
C1 C 0.3353(5) 0.6253(5) 0.9029(5) 0.0162(14) Uani 1 1 d .
H1A H 0.2990 0.6277 0.8332 0.019 Uiso 1 1 calc R
C2 C 0.2660(6) 0.6737(5) 0.9792(5) 0.0216(17) Uani 1 1 d .
H2A H 0.3027 0.6774 1.0510 0.026 Uiso 1 1 calc R
H2B H 0.1819 0.6227 0.9502 0.026 Uiso 1 1 calc R
C3 C 0.2692(5) 0.7947(5) 0.9901(5) 0.0247(16) Uani 1 1 d .
H3A H 0.2260 0.7891 0.9191 0.030 Uiso 1 1 calc R
H3B H 0.2271 0.8269 1.0415 0.030 Uiso 1 1 calc R
C4 C 0.3962(6) 0.8750(5) 1.0291(5) 0.0253(17) Uani 1 1 d .
H4A H 0.4351 0.8907 1.1049 0.030 Uiso 1 1 calc R
H4B H 0.3938 0.9488 1.0275 0.030 Uiso 1 1 calc R
C5 C 0.4714(6) 0.8243(6) 0.9592(5) 0.0217(18) Uani 1 1 d .
H5B H 0.4402 0.8197 0.8862 0.026 Uiso 1 1 calc R
H5C H 0.5557 0.8754 0.9918 0.026 Uiso 1 1 calc R
C6 C 0.4670(5) 0.7053(5) 0.9504(5) 0.0150(14) Uani 1 1 d .
H6B H 0.5004 0.7124 1.0249 0.018 Uiso 1 1 calc R
C7 C 0.2616(5) 0.4408(5) 0.9002(5) 0.0166(16) Uani 1 1 d .
H7B H 0.2121 0.4730 0.9387 0.020 Uiso 1 1 calc R
C8 C 0.2476(6) 0.3216(5) 0.8717(4) 0.0113(15) Uani 1 1 d .
C9 C 0.1491(6) 0.2536(6) 0.8845(5) 0.0155(16) Uani 1 1 d .
C10 C 0.1325(6) 0.1405(6) 0.8629(5) 0.0166(17) Uani 1 1 d .
H10A H 0.0664 0.0979 0.8742 0.020 Uiso 1 1 calc R
C11 C 0.2136(6) 0.0881(5) 0.8242(5) 0.0166(16) Uani 1 1 d .
C12 C 0.3075(6) 0.1467(6) 0.8025(4) 0.0149(16) Uani 1 1 d .
C13 C 0.3279(6) 0.2672(6) 0.8301(5) 0.0168(17) Uani 1 1 d .
C14 C 0.3548(5) -0.0032(5) 0.6584(4) 0.0181(14) Uani 1 1 d .
H14A H 0.2967 -0.0657 0.6638 0.022 Uiso 1 1 calc R
C15 C 0.4660(5) -0.0393(5) 0.6472(5) 0.0268(17) Uani 1 1 d .
H15A H 0.5014 -0.0509 0.7104 0.040 Uiso 1 1 calc R
H15B H 0.5247 0.0210 0.6423 0.040 Uiso 1 1 calc R
H15C H 0.4429 -0.1110 0.5818 0.040 Uiso 1 1 calc R
C16 C 0.2926(5) 0.0140(5) 0.5627(4) 0.0161(14) Uani 1 1 d .
C17 C 0.1706(5) -0.0408(5) 0.5115(5) 0.0207(16) Uani 1 1 d .
H17A H 0.1268 -0.0840 0.5404 0.025 Uiso 1 1 calc R
C18 C 0.1103(6) -0.0344(6) 0.4186(5) 0.0251(18) Uani 1 1 d .
H18A H 0.0264 -0.0718 0.3850 0.030 Uiso 1 1 calc R
C19 C 0.1752(7) 0.0279(6) 0.3759(5) 0.0263(19) Uani 1 1 d .
H19A H 0.1362 0.0315 0.3115 0.032 Uiso 1 1 calc R
C20 C 0.2956(6) 0.0840(6) 0.4269(5) 0.0269(18) Uani 1 1 d .
H20A H 0.3397 0.1273 0.3982 0.032 Uiso 1 1 calc R
C21 C 0.3531(5) 0.0777(5) 0.5201(5) 0.0196(16) Uani 1 1 d .
H21A H 0.4362 0.1184 0.5553 0.024 Uiso 1 1 calc R
C22 C 0.6375(5) 0.7073(5) 0.8870(4) 0.0113(15) Uani 1 1 d .
H22A H 0.6612 0.7880 0.9287 0.014 Uiso 1 1 calc R
C23 C 0.7193(6) 0.6651(6) 0.8351(5) 0.0143(16) Uani 1 1 d .
C24 C 0.8161(7) 0.7400(5) 0.8296(5) 0.0170(17) Uani 1 1 d .
C25 C 0.9043(6) 0.7069(6) 0.7914(5) 0.0202(17) Uani 1 1 d .
H25A H 0.9673 0.7599 0.7866 0.024 Uiso 1 1 calc R
C26 C 0.8980(6) 0.5938(6) 0.7604(5) 0.0173(17) Uani 1 1 d .
C27 C 0.8075(6) 0.5103(6) 0.7638(5) 0.0139(16) Uani 1 1 d .
C28 C 0.7111(6) 0.5452(6) 0.7994(5) 0.0169(17) Uani 1 1 d .
C29 C 0.7138(5) 0.2972(5) 0.6650(4) 0.0190(14) Uani 1 1 d .
H29A H 0.6419 0.2950 0.6901 0.023 Uiso 1 1 calc R
C30 C 0.7518(6) 0.1941(6) 0.6632(5) 0.0251(18) Uani 1 1 d .
H30A H 0.7587 0.1907 0.7326 0.038 Uiso 1 1 calc R
H30B H 0.8295 0.2014 0.6506 0.038 Uiso 1 1 calc R
H30C H 0.6918 0.1237 0.6052 0.038 Uiso 1 1 calc R
C31 C 0.6818(5) 0.2998(5) 0.5565(4) 0.0162(14) Uani 1 1 d .
C32 C 0.5777(6) 0.3187(5) 0.5168(5) 0.0264(17) Uani 1 1 d .
H32A H 0.5267 0.3329 0.5599 0.032 Uiso 1 1 calc R
C33 C 0.5447(7) 0.3177(6) 0.4152(5) 0.038(2) Uani 1 1 d .
H33A H 0.4718 0.3302 0.3890 0.046 Uiso 1 1 calc R
C34 C 0.6201(8) 0.2982(7) 0.3528(6) 0.042(2) Uani 1 1 d .
H34A H 0.5992 0.2968 0.2831 0.050 Uiso 1 1 calc R
C35 C 0.7247(7) 0.2809(6) 0.3925(6) 0.031(2) Uani 1 1 d .
H35A H 0.7765 0.2685 0.3499 0.037 Uiso 1 1 calc R
C36 C 0.7573(6) 0.2810(5) 0.4929(5) 0.0241(16) Uani 1 1 d .
H36A H 0.8303 0.2684 0.5186 0.029 Uiso 1 1 calc R
C37 C 0.1537(6) 0.2792(6) 0.5971(5) 0.0286(19) Uani 1 1 d .
H37A H 0.1598 0.2858 0.6700 0.043 Uiso 1 1 calc R
H37B H 0.1820 0.2164 0.5593 0.043 Uiso 1 1 calc R
H37C H 0.0699 0.2635 0.5572 0.043 Uiso 1 1 calc R
C38 C 0.2146(7) 0.3674(6) 0.4656(5) 0.0302(19) Uani 1 1 d .
H38A H 0.2679 0.4266 0.4549 0.045 Uiso 1 1 calc R
H38B H 0.1310 0.3586 0.4317 0.045 Uiso 1 1 calc R
H38C H 0.2297 0.2943 0.4327 0.045 Uiso 1 1 calc R
C39 C 0.6080(5) 0.2902(5) 0.0807(4) 0.0158(15) Uani 1 1 d .
H39A H 0.6782 0.3221 0.1477 0.019 Uiso 1 1 calc R
C40 C 0.5800(6) 0.1590(6) 0.0299(5) 0.0178(16) Uani 1 1 d .
H40A H 0.5645 0.1291 0.0826 0.021 Uiso 1 1 calc R
H40B H 0.5072 0.1229 -0.0343 0.021 Uiso 1 1 calc R
C41 C 0.6860(6) 0.1293(6) -0.0030(5) 0.0245(17) Uani 1 1 d .
H41A H 0.7565 0.1600 0.0624 0.029 Uiso 1 1 calc R
H41B H 0.6664 0.0448 -0.0383 0.029 Uiso 1 1 calc R
C42 C 0.7170(5) 0.1783(5) -0.0797(4) 0.0190(14) Uani 1 1 d .
H42A H 0.7862 0.1574 -0.0990 0.023 Uiso 1 1 calc R
H42B H 0.6481 0.1443 -0.1469 0.023 Uiso 1 1 calc R
C43 C 0.7477(6) 0.3077(5) -0.0299(5) 0.0190(16) Uani 1 1 d .
H43A H 0.7619 0.3363 -0.0837 0.023 Uiso 1 1 calc R
H43B H 0.8223 0.3425 0.0323 0.023 Uiso 1 1 calc R
C44 C 0.6460(5) 0.3441(5) 0.0080(4) 0.0180(14) Uani 1 1 d .
H44A H 0.5751 0.3158 -0.0577 0.022 Uiso 1 1 calc R
C45 C 0.4172(6) 0.2674(6) 0.1100(4) 0.0166(16) Uani 1 1 d .
H45A H 0.4073 0.1877 0.0844 0.020 Uiso 1 1 calc R
C46 C 0.3214(6) 0.3080(5) 0.1441(5) 0.0139(16) Uani 1 1 d .
C47 C 0.2274(7) 0.2298(6) 0.1550(5) 0.0214(18) Uani 1 1 d .
C48 C 0.1381(6) 0.2623(6) 0.1889(5) 0.0191(17) Uani 1 1 d .
H48A H 0.0783 0.2099 0.1978 0.023 Uiso 1 1 calc R
C49 C 0.1343(6) 0.3753(6) 0.2111(5) 0.0181(17) Uani 1 1 d .
C50 C 0.2190(6) 0.4528(5) 0.2007(4) 0.0135(15) Uani 1 1 d .
C51 C 0.3151(6) 0.4173(5) 0.1648(5) 0.0126(15) Uani 1 1 d U
C52 C 0.2169(5) 0.6506(5) 0.3155(4) 0.0185(14) Uani 1 1 d .
H52A H 0.1310 0.6388 0.3119 0.022 Uiso 1 1 calc R
C53 C 0.2691(7) 0.7660(6) 0.3151(5) 0.0264(19) Uani 1 1 d .
H53A H 0.2184 0.7701 0.2530 0.040 Uiso 1 1 calc R
H53B H 0.3502 0.7742 0.3102 0.040 Uiso 1 1 calc R
H53C H 0.2721 0.8280 0.3819 0.040 Uiso 1 1 calc R
C54 C 0.2855(5) 0.6481(5) 0.4182(4) 0.0172(14) Uani 1 1 d .
C55 C 0.3924(5) 0.6254(5) 0.4287(5) 0.0234(16) Uani 1 1 d .
H55A H 0.4220 0.6048 0.3690 0.028 Uiso 1 1 calc R
C56 C 0.4573(6) 0.6326(6) 0.5268(6) 0.0311(19) Uani 1 1 d .
H56A H 0.5322 0.6187 0.5341 0.037 Uiso 1 1 calc R
C57 C 0.4142(8) 0.6597(6) 0.6140(6) 0.035(2) Uani 1 1 d .
H57A H 0.4584 0.6640 0.6807 0.043 Uiso 1 1 calc R
C58 C 0.3045(8) 0.6805(6) 0.6012(6) 0.034(2) Uani 1 1 d .
H58A H 0.2735 0.6996 0.6600 0.041 Uiso 1 1 calc R
C59 C 0.2406(6) 0.6737(5) 0.5040(5) 0.0253(17) Uani 1 1 d .
H59A H 0.1652 0.6866 0.4958 0.030 Uiso 1 1 calc R
C60 C 0.7508(5) 0.5427(5) 0.0582(4) 0.0128(15) Uani 1 1 d U
H60A H 0.7958 0.5126 0.0133 0.015 Uiso 1 1 calc R
C61 C 0.7801(6) 0.6659(5) 0.1077(4) 0.0114(15) Uani 1 1 d .
C62 C 0.8838(6) 0.7336(6) 0.1013(5) 0.0142(16) Uani 1 1 d .
C63 C 0.9106(6) 0.8489(6) 0.1333(5) 0.0203(17) Uani 1 1 d .
H63A H 0.9789 0.8920 0.1252 0.024 Uiso 1 1 calc R
C64 C 0.8330(6) 0.9007(6) 0.1788(5) 0.0185(17) Uani 1 1 d .
C65 C 0.7327(6) 0.8436(6) 0.1934(5) 0.0143(16) Uani 1 1 d .
C66 C 0.7041(6) 0.7224(6) 0.1569(5) 0.0123(15) Uani 1 1 d .
C67 C 0.6092(5) 0.8856(5) 0.3186(4) 0.0172(14) Uani 1 1 d .
H67A H 0.5518 0.8059 0.2865 0.021 Uiso 1 1 calc R
C68 C 0.5398(5) 0.9718(5) 0.3486(5) 0.0236(16) Uani 1 1 d .
H68A H 0.4740 0.9550 0.2847 0.035 Uiso 1 1 calc R
H68B H 0.5941 1.0500 0.3751 0.035 Uiso 1 1 calc R
H68C H 0.5071 0.9654 0.4052 0.035 Uiso 1 1 calc R
C69 C 0.7022(6) 0.9047(5) 0.4201(4) 0.0175(15) Uani 1 1 d .
C70 C 0.8189(6) 0.9746(5) 0.4569(5) 0.0239(17) Uani 1 1 d .
H70A H 0.8470 1.0090 0.4141 0.029 Uiso 1 1 calc R
C71 C 0.8966(6) 0.9960(6) 0.5556(5) 0.0275(19) Uani 1 1 d .
H71A H 0.9769 1.0445 0.5788 0.033 Uiso 1 1 calc R
C72 C 0.8600(7) 0.9484(6) 0.6210(5) 0.0283(19) Uani 1 1 d .
H72A H 0.9135 0.9640 0.6887 0.034 Uiso 1 1 calc R
C73 C 0.7417(7) 0.8767(6) 0.5841(5) 0.0311(19) Uani 1 1 d .
H73A H 0.7131 0.8426 0.6268 0.037 Uiso 1 1 calc R
C74 C 0.6665(6) 0.8557(5) 0.4851(5) 0.0267(17) Uani 1 1 d .
H74A H 0.5868 0.8053 0.4604 0.032 Uiso 1 1 calc R
C75 C 0.8786(7) 0.6858(6) 0.3778(5) 0.034(2) Uani 1 1 d .
H75A H 0.8827 0.6784 0.3068 0.050 Uiso 1 1 calc R
H75B H 0.9586 0.6997 0.4246 0.050 Uiso 1 1 calc R
H75C H 0.8497 0.7502 0.4102 0.050 Uiso 1 1 calc R
C76 C 0.7998(7) 0.5916(6) 0.5033(5) 0.034(2) Uani 1 1 d .
H76A H 0.7515 0.5267 0.5105 0.051 Uiso 1 1 calc R
H76B H 0.7751 0.6592 0.5355 0.051 Uiso 1 1 calc R
H76C H 0.8847 0.6085 0.5406 0.051 Uiso 1 1 calc R

loop_
_atom_site_aniso_label
_atom_site_aniso_U_11
_atom_site_aniso_U_22
_atom_site_aniso_U_33
_atom_site_aniso_U_23
_atom_site_aniso_U_13
_atom_site_aniso_U_12
Zn1 0.0130(4) 0.0132(4) 0.0183(4) 0.0064(3) 0.0058(4) 0.0035(3)
Zn2 0.0142(4) 0.0133(4) 0.0169(4) 0.0057(3) 0.0063(3) 0.0035(3)
S1 0.0226(10) 0.0207(10) 0.0202(10) 0.0076(8) 0.0035(8) 0.0089(8)
S2 0.0290(11) 0.0232(11) 0.0237(10) 0.0084(8) 0.0018(9) 0.0090(9)
Br1 0.0438(5) 0.0167(4) 0.0463(5) 0.0188(4) 0.0245(4) 0.0088(3)
Br2 0.0181(4) 0.0267(4) 0.0294(4) 0.0106(3) 0.0127(3) 0.0066(3)
Br3 0.0151(4) 0.0310(4) 0.0299(4) 0.0095(3) 0.0110(3) 0.0078(3)
Br4 0.0326(5) 0.0158(4) 0.0410(5) 0.0123(3) 0.0204(4) 0.0059(3)
Br5 0.0148(4) 0.0288(4) 0.0293(4) 0.0100(3) 0.0088(3) 0.0062(3)
Br6 0.0412(5) 0.0170(4) 0.0520(5) 0.0162(4) 0.0304(4) 0.0093(4)
Br7 0.0277(4) 0.0161(4) 0.0401(5) 0.0141(3) 0.0153(4) 0.0047(3)
Br8 0.0172(4) 0.0266(4) 0.0315(4) 0.0057(3) 0.0130(4) 0.0070(3)
O1 0.019(3) 0.027(3) 0.022(3) 0.010(2) 0.004(2) 0.008(2)
O2 0.019(3) 0.028(3) 0.018(2) 0.008(2) 0.004(2) 0.006(2)
O3 0.014(3) 0.015(3) 0.029(3) 0.009(2) 0.012(2) 0.004(2)
O4 0.015(3) 0.010(2) 0.026(3) 0.010(2) 0.009(2) 0.003(2)
O5 0.016(3) 0.010(2) 0.023(3) 0.010(2) 0.006(2) 0.002(2)
O6 0.014(3) 0.019(3) 0.024(3) 0.009(2) 0.008(2) 0.003(2)
N1 0.019(3) 0.015(3) 0.020(3) 0.014(2) 0.008(2) 0.010(2)
N2 0.018(3) 0.009(3) 0.019(3) 0.008(2) 0.006(2) 0.004(2)
N3 0.013(3) 0.013(3) 0.009(3) -0.001(2) 0.004(2) 0.004(3)
N4 0.020(3) 0.007(3) 0.016(3) 0.005(2) 0.006(2) 0.007(2)
N5 0.021(3) 0.025(4) 0.012(3) 0.009(3) 0.007(2) 0.015(3)
N6 0.015(3) 0.028(3) 0.038(3) 0.028(3) 0.010(3) 0.012(3)
N7 0.0153(16) 0.0159(16) 0.0170(15) 0.0060(10) 0.0030(10) 0.0062(10)
N8 0.015(3) 0.015(3) 0.019(3) 0.007(3) -0.007(3) 0.003(3)
C1 0.020(4) 0.013(3) 0.020(4) 0.011(3) 0.009(3) 0.005(3)
C2 0.011(4) 0.024(4) 0.032(4) 0.011(3) 0.013(3) 0.006(3)
C3 0.027(4) 0.012(3) 0.041(4) 0.010(3) 0.019(3) 0.011(3)
C4 0.025(4) 0.011(4) 0.037(4) 0.007(3) 0.010(3) 0.006(3)
C5 0.019(4) 0.017(4) 0.023(4) 0.001(3) 0.011(3) 0.005(3)
C6 0.014(3) 0.010(3) 0.019(4) 0.005(3) 0.003(3) 0.004(3)
C7 0.011(4) 0.023(4) 0.020(4) 0.011(3) 0.004(3) 0.013(3)
C8 0.009(4) 0.010(3) 0.012(3) 0.004(3) 0.002(3) 0.000(3)
C9 0.012(4) 0.026(4) 0.007(3) 0.006(3) 0.002(3) 0.008(3)
C10 0.015(4) 0.015(4) 0.016(4) 0.004(3) 0.008(3) -0.001(3)
C11 0.015(4) 0.011(4) 0.017(4) 0.005(3) -0.002(3) 0.000(3)
C12 0.018(4) 0.014(4) 0.004(3) 0.001(3) -0.005(3) 0.005(3)
C13 0.022(4) 0.014(4) 0.017(4) 0.013(3) 0.001(3) 0.003(3)
C14 0.018(3) 0.008(3) 0.019(4) -0.001(3) 0.002(3) 0.003(3)
C15 0.029(4) 0.022(4) 0.027(4) 0.006(3) 0.010(3) 0.011(3)
C16 0.019(4) 0.013(3) 0.020(3) 0.006(3) 0.011(3) 0.011(3)
C17 0.018(4) 0.017(4) 0.021(4) 0.002(3) 0.007(3) 0.002(3)
C18 0.009(3) 0.034(5) 0.028(4) 0.010(4) 0.007(3) 0.004(3)
C19 0.029(5) 0.033(5) 0.012(4) 0.008(3) 0.004(3) 0.006(4)
C20 0.026(4) 0.032(4) 0.026(4) 0.013(3) 0.013(3) 0.010(3)
C21 0.010(3) 0.021(4) 0.025(4) 0.010(3) 0.002(3) 0.004(3)
C22 0.009(3) 0.011(3) 0.013(3) 0.006(3) 0.002(3) 0.001(3)
C23 0.014(4) 0.019(4) 0.014(4) 0.009(3) 0.006(3) 0.007(3)
C24 0.025(4) 0.008(4) 0.017(4) 0.003(3) 0.007(3) 0.007(3)
C25 0.014(4) 0.020(4) 0.025(4) 0.012(3) 0.004(3) -0.001(3)
C26 0.014(4) 0.015(4) 0.016(4) 0.001(3) 0.003(3) 0.003(3)
C27 0.009(4) 0.023(4) 0.008(3) 0.007(3) -0.001(3) 0.002(3)
C28 0.015(4) 0.026(4) 0.007(3) 0.009(3) 0.000(3) 0.003(3)
C29 0.022(3) 0.011(3) 0.019(4) 0.002(3) 0.008(3) 0.004(3)
C30 0.028(4) 0.022(4) 0.028(4) 0.014(3) 0.012(3) 0.007(3)
C31 0.023(4) 0.005(3) 0.015(3) 0.001(3) 0.005(3) 0.000(3)
C32 0.022(4) 0.032(4) 0.026(4) 0.017(3) 0.004(3) 0.006(3)
C33 0.029(5) 0.043(5) 0.037(5) 0.025(4) -0.004(4) 0.001(4)
C34 0.056(6) 0.039(5) 0.025(5) 0.018(4) 0.007(4) 0.005(5)
C35 0.047(5) 0.026(5) 0.029(4) 0.011(4) 0.026(4) 0.016(4)
C36 0.031(4) 0.019(4) 0.025(4) 0.013(3) 0.009(3) 0.007(3)
C37 0.026(5) 0.033(5) 0.021(4) 0.010(3) 0.002(3) 0.007(4)
C38 0.032(4) 0.028(4) 0.027(4) 0.015(3) 0.006(4) 0.000(4)
C39 0.015(3) 0.013(3) 0.014(3) 0.000(3) 0.002(3) 0.009(3)
C40 0.023(4) 0.012(4) 0.025(4) 0.011(3) 0.011(3) 0.009(3)
C41 0.029(4) 0.019(4) 0.033(4) 0.014(3) 0.013(3) 0.013(3)
C42 0.017(3) 0.021(4) 0.022(4) 0.009(3) 0.007(3) 0.009(3)
C43 0.018(4) 0.018(4) 0.017(4) 0.004(3) 0.003(3) 0.008(3)
C44 0.019(3) 0.017(3) 0.018(4) 0.008(3) 0.007(3) 0.006(3)
C45 0.018(4) 0.013(4) 0.010(3) -0.001(3) -0.001(3) 0.005(3)
C46 0.013(4) 0.009(4) 0.013(4) 0.002(3) 0.002(3) -0.001(3)
C47 0.023(4) 0.017(4) 0.016(4) 0.003(3) 0.006(3) -0.001(3)
C48 0.021(4) 0.016(4) 0.021(4) 0.011(3) 0.011(3) -0.002(3)
C49 0.013(4) 0.027(5) 0.014(4) 0.007(3) 0.007(3) 0.005(3)
C50 0.016(4) 0.008(4) 0.009(3) -0.002(3) -0.002(3) 0.005(3)
C51 0.0119(18) 0.0128(18) 0.0124(17) 0.0049(11) 0.0040(11) 0.0035(11)
C52 0.016(3) 0.015(3) 0.021(4) -0.001(3) 0.013(3) 0.008(3)
C53 0.033(5) 0.017(4) 0.023(4) 0.002(3) 0.004(4) 0.012(3)
C54 0.022(4) 0.011(3) 0.012(3) -0.001(3) 0.004(3) 0.006(3)
C55 0.024(4) 0.018(4) 0.018(4) 0.002(3) 0.001(3) 0.003(3)
C56 0.017(4) 0.022(4) 0.036(5) 0.007(3) -0.009(4) 0.000(3)
C57 0.052(6) 0.020(4) 0.027(5) 0.017(4) 0.000(4) -0.004(4)
C58 0.056(6) 0.016(4) 0.027(4) 0.009(3) 0.015(4) 0.005(4)
C59 0.028(4) 0.016(4) 0.024(4) 0.005(3) 0.007(3) -0.001(3)
C60 0.0122(17) 0.0139(17) 0.0127(17) 0.0058(11) 0.0043(10) 0.0043(10)
C61 0.011(4) 0.013(4) 0.010(3) 0.005(3) 0.002(3) 0.005(3)
C62 0.012(4) 0.016(4) 0.018(4) 0.008(3) 0.010(3) 0.005(3)
C63 0.014(4) 0.019(4) 0.028(4) 0.009(3) 0.010(3) 0.002(3)
C64 0.024(4) 0.023(4) 0.016(4) 0.013(3) 0.009(3) 0.011(3)
C65 0.010(4) 0.020(4) 0.015(4) 0.012(3) 0.006(3) 0.001(3)
C66 0.008(4) 0.018(4) 0.007(3) 0.006(3) -0.002(3) 0.001(3)
C67 0.014(3) 0.015(3) 0.021(4) 0.006(3) 0.007(3) 0.003(3)
C68 0.023(4) 0.022(4) 0.025(4) 0.006(3) 0.007(3) 0.012(3)
C69 0.023(4) 0.015(3) 0.014(3) 0.005(3) 0.010(3) 0.005(3)
C70 0.025(4) 0.018(4) 0.030(4) 0.006(3) 0.017(3) 0.008(3)
C71 0.019(4) 0.017(4) 0.034(5) -0.003(3) 0.009(4) 0.005(3)
C72 0.029(5) 0.031(5) 0.022(4) 0.007(3) 0.005(3) 0.017(4)
C73 0.045(5) 0.031(4) 0.025(4) 0.019(3) 0.011(4) 0.015(4)
C74 0.023(4) 0.019(4) 0.035(4) 0.011(3) 0.010(3) 0.003(3)
C75 0.031(5) 0.032(5) 0.030(4) 0.013(4) 0.005(4) 0.003(4)
C76 0.042(5) 0.025(4) 0.023(4) 0.010(3) -0.006(4) 0.005(4)

loop_
_atom_type_symbol
_atom_type_description
_atom_type_scat_dispersion_real
_atom_type_scat_dispersion_imag
_atom_type_scat_source
C C 0.0033 0.0016 'International Tables Vol C Tables 4.2.6.8 and 6.1.1.4'
H H 0.0000 0.0000 'International Tables Vol C Tables 4.2.6.8 and 6.1.1.4'
N N 0.0061 0.0033 'International Tables Vol C Tables 4.2.6.8 and 6.1.1.4'
O O 0.0106 0.0060 'International Tables Vol C Tables 4.2.6.8 and 6.1.1.4'
Zn Zn 0.2839 1.4301 'International Tables Vol C Tables 4.2.6.8 and 6.1.1.4'
Br Br -0.2901 2.4595 'International Tables Vol C Tables 4.2.6.8 and 6.1.1.4'
S S 0.1246 0.1234 'International Tables Vol C Tables 4.2.6.8 and 6.1.1.4'

loop_
_geom_angle_atom_site_label_1
_geom_angle_atom_site_label_2
_geom_angle_atom_site_label_3
_geom_angle
O4 Zn1 O3 94.13(18)
O4 Zn1 O1 101.71(18)
O3 Zn1 O1 98.22(18)
O4 Zn1 N1 157.41(18)
O3 Zn1 N1 88.3(2)
O1 Zn1 N1 100.15(19)
O4 Zn1 N2 87.8(2)
O3 Zn1 N2 151.04(19)
O1 Zn1 N2 109.70(19)
N1 Zn1 N2 79.6(2)
O5 Zn2 O6 97.33(18)
O5 Zn2 N4 143.94(18)
O6 Zn2 N4 88.02(19)
O5 Zn2 O2 105.19(17)
O6 Zn2 O2 96.13(17)
N4 Zn2 O2 109.66(18)
O5 Zn2 N3 87.34(19)
O6 Zn2 N3 164.51(18)
N4 Zn2 N3 79.71(19)
O2 Zn2 N3 96.88(18)
O1 S1 C37 106.8(3)
O1 S1 C38 104.1(3)
C37 S1 C38 98.0(3)
O2 S2 C75 105.8(3)
O2 S2 C76 103.6(3)
C75 S2 C76 98.5(3)
S1 O1 Zn1 124.7(3)
S2 O2 Zn2 124.7(3)
C13 O3 Zn1 129.7(4)
C28 O4 Zn1 128.7(4)
C51 O5 Zn2 128.1(4)
C66 O6 Zn2 128.7(4)
C7 N1 C1 120.6(5)
C7 N1 Zn1 126.8(4)
C1 N1 Zn1 112.6(4)
C22 N2 C6 120.1(5)
C22 N2 Zn1 124.6(5)
C6 N2 Zn1 114.6(4)
C45 N3 C39 121.7(6)
C45 N3 Zn2 127.6(5)
C39 N3 Zn2 110.7(4)
C60 N4 C44 122.2(5)
C60 N4 Zn2 124.6(4)
C44 N4 Zn2 113.1(4)
C50 N5 C52 123.0(5)
C65 N6 C67 123.0(5)
C12 N7 C14 121.6(5)
C27 N8 C29 120.2(5)
N1 C1 C2 117.2(5)
N1 C1 C6 108.2(5)
C2 C1 C6 109.0(5)
C1 C2 C3 109.4(5)
C4 C3 C2 112.1(5)
C3 C4 C5 112.1(5)
C6 C5 C4 110.8(5)
N2 C6 C5 115.1(5)
N2 C6 C1 107.7(4)
C5 C6 C1 110.1(5)
N1 C7 C8 125.5(6)
C9 C8 C13 117.6(6)
C9 C8 C7 119.2(6)
C13 C8 C7 123.2(6)
C10 C9 C8 122.5(6)
C10 C9 Br2 116.6(5)
C8 C9 Br2 120.9(5)
C9 C10 C11 119.5(7)
C12 C11 C10 121.3(6)
C12 C11 Br1 122.1(5)
C10 C11 Br1 116.6(5)
C11 C12 N7 125.5(6)
C11 C12 C13 118.8(6)
N7 C12 C13 115.6(6)
O3 C13 C8 124.4(6)
O3 C13 C12 115.6(6)
C8 C13 C12 120.0(6)
N7 C14 C16 112.5(5)
N7 C14 C15 107.5(4)
C16 C14 C15 113.0(5)
C21 C16 C17 117.7(6)
C21 C16 C14 122.8(5)
C17 C16 C14 119.4(6)
C16 C17 C18 121.8(6)
C19 C18 C17 118.8(6)
C20 C19 C18 119.9(6)
C19 C20 C21 120.2(7)
C16 C21 C20 121.5(6)
N2 C22 C23 127.4(6)
C24 C23 C22 121.0(6)
C24 C23 C28 118.7(6)
C22 C23 C28 119.9(6)
C25 C24 C23 123.8(6)
C25 C24 Br4 116.0(6)
C23 C24 Br4 120.2(5)
C24 C25 C26 117.3(7)
C25 C26 C27 124.8(7)
C25 C26 Br3 117.0(5)
C27 C26 Br3 118.2(5)
C26 C27 N8 122.7(6)
C26 C27 C28 117.4(6)
N8 C27 C28 119.4(6)
O4 C28 C23 125.1(6)
O4 C28 C27 117.0(6)
C23 C28 C27 117.8(6)
N8 C29 C31 111.8(5)
N8 C29 C30 106.6(5)
C31 C29 C30 113.6(5)
C32 C31 C36 118.5(6)
C32 C31 C29 121.1(6)
C36 C31 C29 120.5(6)
C31 C32 C33 121.9(6)
C34 C33 C32 118.9(7)
C35 C34 C33 119.3(7)
C34 C35 C36 121.9(7)
C35 C36 C31 119.5(6)
N3 C39 C44 106.9(5)
N3 C39 C40 116.8(5)
C44 C39 C40 112.6(5)
C41 C40 C39 109.5(5)
C42 C41 C40 111.8(5)
C43 C42 C41 111.5(5)
C42 C43 C44 110.9(5)
N4 C44 C39 106.5(4)
N4 C44 C43 115.4(5)
C39 C44 C43 112.5(5)
N3 C45 C46 123.4(6)
C51 C46 C47 117.9(6)
C51 C46 C45 123.7(6)
C47 C46 C45 118.5(6)
C48 C47 C46 121.7(7)
C48 C47 Br6 116.5(6)
C46 C47 Br6 121.9(5)
C47 C48 C49 119.5(7)
C50 C49 C48 121.9(6)
C50 C49 Br5 121.8(5)
C48 C49 Br5 116.2(5)
C49 C50 N5 127.6(6)
C49 C50 C51 118.2(6)
N5 C50 C51 114.2(6)
O5 C51 C46 124.5(6)
O5 C51 C50 114.6(6)
C46 C51 C50 120.8(6)
N5 C52 C54 114.1(5)
N5 C52 C53 105.2(5)
C54 C52 C53 110.2(5)
C55 C54 C59 119.8(6)
C55 C54 C52 121.5(5)
C59 C54 C52 118.6(6)
C54 C55 C56 119.9(6)
C57 C56 C55 121.0(7)
C56 C57 C58 118.3(7)
C59 C58 C57 120.6(7)
C58 C59 C54 120.4(7)
N4 C60 C61 127.5(6)
C62 C61 C66 118.4(6)
C62 C61 C60 118.9(6)
C66 C61 C60 122.5(6)
C63 C62 C61 123.1(6)
C63 C62 Br8 116.7(5)
C61 C62 Br8 120.2(5)
C62 C63 C64 116.8(7)
C65 C64 C63 124.7(7)
C65 C64 Br7 119.8(5)
C63 C64 Br7 115.5(5)
C64 C65 N6 120.8(6)
C64 C65 C66 117.8(6)
N6 C65 C66 121.3(6)
O6 C66 C65 118.0(6)
O6 C66 C61 123.0(6)
C65 C66 C61 119.0(6)
N6 C67 C69 115.1(4)
N6 C67 C68 106.3(5)
C69 C67 C68 108.9(4)
C70 C69 C74 117.0(6)
C70 C69 C67 124.3(6)
C74 C69 C67 118.5(6)
C69 C70 C71 121.1(6)
C72 C71 C70 121.7(6)
C71 C72 C73 117.7(6)
C74 C73 C72 119.6(7)
C73 C74 C69 122.9(6)

loop_
_geom_bond_atom_site_label_1
_geom_bond_atom_site_label_2
_geom_bond_distance
Zn1 O4 1.969(4)
Zn1 O3 1.978(5)
Zn1 O1 2.062(4)
Zn1 N1 2.077(5)
Zn1 N2 2.088(5)
Zn2 O5 1.964(4)
Zn2 O6 1.995(5)
Zn2 N4 2.080(5)
Zn2 O2 2.084(4)
Zn2 N3 2.091(5)
S1 O1 1.515(5)
S1 C37 1.758(7)
S1 C38 1.773(6)
S2 O2 1.517(5)
S2 C75 1.791(7)
S2 C76 1.792(7)
Br1 C11 1.891(7)
Br2 C9 1.909(7)
Br3 C26 1.929(7)
Br4 C24 1.913(7)
Br5 C49 1.905(7)
Br6 C47 1.904(7)
Br7 C64 1.921(7)
Br8 C62 1.912(7)
O3 C13 1.314(8)
O4 C28 1.286(8)
O5 C51 1.325(7)
O6 C66 1.299(8)
N1 C7 1.297(7)
N1 C1 1.456(7)
N2 C22 1.292(8)
N2 C6 1.481(8)
N3 C45 1.279(8)
N3 C39 1.461(8)
N4 C60 1.272(7)
N4 C44 1.484(7)
N5 C50 1.396(8)
N5 C52 1.476(7)
N6 C65 1.401(8)
N6 C67 1.466(7)
N7 C12 1.421(9)
N7 C14 1.469(7)
N8 C27 1.400(8)
N8 C29 1.483(7)
C1 C2 1.534(8)
C1 C6 1.549(7)
C2 C3 1.540(8)
C3 C4 1.515(8)
C4 C5 1.544(9)
C5 C6 1.519(9)
C7 C8 1.436(9)
C8 C9 1.416(9)
C8 C13 1.420(9)
C9 C10 1.370(9)
C10 C11 1.401(10)
C11 C12 1.385(9)
C12 C13 1.444(9)
C14 C16 1.512(7)
C14 C15 1.532(8)
C16 C21 1.376(8)
C16 C17 1.385(8)
C17 C18 1.394(9)
C18 C19 1.391(9)
C19 C20 1.370(9)
C20 C21 1.386(8)
C22 C23 1.431(9)
C23 C24 1.397(9)
C23 C28 1.448(9)
C24 C25 1.368(10)
C25 C26 1.373(9)
C26 C27 1.399(9)
C27 C28 1.453(9)
C29 C31 1.507(7)
C29 C30 1.519(8)
C31 C32 1.372(8)
C31 C36 1.400(8)
C32 C33 1.392(9)
C33 C34 1.389(11)
C34 C35 1.366(11)
C35 C36 1.380(9)
C39 C44 1.533(8)
C39 C40 1.539(9)
C40 C41 1.525(9)
C41 C42 1.517(8)
C42 C43 1.514(8)
C43 C44 1.533(8)
C45 C46 1.468(9)
C46 C51 1.386(9)
C46 C47 1.437(9)
C47 C48 1.353(10)
C48 C49 1.421(9)
C49 C50 1.356(9)
C50 C51 1.455(9)
C52 C54 1.519(8)
C52 C53 1.523(8)
C54 C55 1.372(8)
C54 C59 1.383(8)
C55 C56 1.391(8)
C56 C57 1.387(10)
C57 C58 1.394(11)
C58 C59 1.379(9)
C60 C61 1.442(8)
C61 C62 1.414(9)
C61 C66 1.432(9)
C62 C63 1.360(9)
C63 C64 1.397(9)
C64 C65 1.379(9)
C65 C66 1.426(9)
C67 C69 1.513(8)
C67 C68 1.540(8)
C69 C70 1.374(8)
C69 C74 1.385(8)
C70 C71 1.389(9)
C71 C72 1.383(10)
C72 C73 1.396(10)
C73 C74 1.381(8)
